data_1564292
loop_
_publ_author_name
'Li, Xi-Li'
'Li, Junfeng'
'Wang, Ailing'
'Liu, Cai-Ming'
'Cui, Minghui'
'Zhang, Yi-Quan'

_publ_section_title
;
 Observation of field-induced single-ion magnet behavior in a mononuclear
 DyIII complex by co-crystallization of a square-planar CuII complex
;
_journal_name_full 'Inorganica Chimica Acta'
_journal_page_first 119718
_journal_paper_doi 10.1016/j.ica.2020.119718
_journal_volume 510
_journal_year 2020
_chemical_formula_moiety 'C15 H7 Dy F18 O8 [+ H2O]'
_chemical_formula_sum 'C15 H7 Dy F18 O8'
_chemical_formula_weight 819.71
_space_group_crystal_system monoclinic
_space_group_IT_number 15
_space_group_name_Hall '-C 2yc'
_space_group_name_H-M_alt 'C 1 2/c 1'
_atom_sites_solution_hydrogens mixed
_audit_creation_method SHELXL-2018/3
_cell_angle_alpha 90
_cell_angle_beta 91.054(3)
_cell_angle_gamma 90
_cell_formula_units_Z 8
_cell_length_a 21.4010(16)
_cell_length_b 19.267(2)
_cell_length_c 16.0855(12)
_cell_measurement_reflns_used 3915
_cell_measurement_temperature 295(2)
_cell_measurement_theta_max 25.15
_cell_measurement_theta_min 2.11
_cell_volume 6631.5(10)
_computing_cell_refinement APEX2
_computing_data_collection 'APEX2 (Bruker, 2013)'
_computing_data_reduction APEX2
_computing_molecular_graphics 'Olex2 (Dolomanov et al., 2009)'
_computing_publication_material 'Olex2 (Dolomanov et al., 2009)'
_computing_structure_refinement 'SHELXL-2018/3 (Sheldrick, 2018)'
_computing_structure_solution 'SHELXS (Bruker, 2000)'
_diffrn_ambient_temperature 295(2)
_diffrn_measured_fraction_theta_full 0.9965
_diffrn_measured_fraction_theta_max 0.962
_diffrn_measurement_device_type 'PHOTON 100 CMOS detector'
_diffrn_measurement_method 'omega scan'
_diffrn_radiation_type MoK\a
_diffrn_radiation_wavelength 0.71073
_diffrn_reflns_av_R_equivalents 0.0911
_diffrn_reflns_av_unetI/netI 0.1024
_diffrn_reflns_Laue_measured_fraction_full 0.9965
_diffrn_reflns_Laue_measured_fraction_max 0.962
_diffrn_reflns_limit_h_max 26
_diffrn_reflns_limit_h_min -24
_diffrn_reflns_limit_k_max 21
_diffrn_reflns_limit_k_min -23
_diffrn_reflns_limit_l_max 19
_diffrn_reflns_limit_l_min -16
_diffrn_reflns_number 12139
_diffrn_reflns_point_group_measured_fraction_full 0.9965
_diffrn_reflns_point_group_measured_fraction_max 0.962
_diffrn_reflns_theta_full 25.242
_diffrn_reflns_theta_max 25.998
_diffrn_reflns_theta_min 1.422
_exptl_absorpt_coefficient_mu 2.384
_exptl_absorpt_correction_T_max 0.62
_exptl_absorpt_correction_T_min 0.58
_exptl_absorpt_correction_type multi-scan
_exptl_absorpt_process_details 'SADABS; Bruker, 2008'
_exptl_crystal_colour 'pale yellow'
_exptl_crystal_density_diffrn 1.642
_exptl_crystal_description block
_exptl_crystal_F_000 3112
_exptl_crystal_size_max 0.260
_exptl_crystal_size_mid 0.240
_exptl_crystal_size_min 0.220
_refine_diff_density_max 2.282
_refine_diff_density_min -1.430
_refine_diff_density_rms 0.155
_refine_ls_extinction_coef .
_refine_ls_extinction_method none
_refine_ls_goodness_of_fit_ref 1.041
_refine_ls_hydrogen_treatment constr
_refine_ls_matrix_type full
_refine_ls_number_parameters 379
_refine_ls_number_reflns 6271
_refine_ls_number_restraints 11
_refine_ls_restrained_S_all 1.051
_refine_ls_R_factor_all 0.0544
_refine_ls_R_factor_gt 0.0465
_refine_ls_shift/su_max 0.002
_refine_ls_shift/su_mean 0.000
_refine_ls_structure_factor_coef Fsqd
_refine_ls_weighting_details 'w=1/[\s^2^(Fo^2^)+(0.04P)^2^] where P=(Fo^2^+2Fc^2^)/3'
_refine_ls_weighting_scheme calc
_refine_ls_wR_factor_gt 0.0984
_refine_ls_wR_factor_ref 0.0999
_reflns_Friedel_coverage 0.000
_reflns_Friedel_fraction_full .
_reflns_Friedel_fraction_max .
_reflns_number_gt 4621
_reflns_number_total 6271
_reflns_threshold_expression 'I > 2\s(I)'
_cod_data_source_file 1.cif
_cod_data_source_block 1
_cod_original_cell_volume 6631.6(10)
_cod_original_sg_symbol_H-M 'C 2/c'
_cod_database_code 1564292
_shelx_shelxl_version_number 2018/3
_shelx_space_group_comment
;
The symmetry employed for this shelxl refinement is uniquely defined
by the following loop, which should always be used as a source of
symmetry information in preference to the above space-group names.
They are only intended as comments.
;
_shelx_estimated_absorpt_t_min 0.576
_shelx_estimated_absorpt_t_max 0.622

loop_
_space_group_symop_operation_xyz
'x, y, z'
'-x, y, -z+1/2'
'x+1/2, y+1/2, z'
'-x+1/2, y+1/2, -z+1/2'
'-x, -y, -z'
'x, -y, z-1/2'
'-x+1/2, -y+1/2, -z'
'x+1/2, -y+1/2, z-1/2'

loop_
_atom_site_label
_atom_site_type_symbol
_atom_site_fract_x
_atom_site_fract_y
_atom_site_fract_z
_atom_site_U_iso_or_equiv
_atom_site_adp_type
_atom_site_occupancy
_atom_site_site_symmetry_order
_atom_site_calc_flag
_atom_site_refinement_flags_posn
_atom_site_refinement_flags_adp
_atom_site_refinement_flags_occupancy
_atom_site_disorder_assembly
_atom_site_disorder_group
C1 C 0.1027(3) 1.1026(4) 0.4700(5) 0.0560(18) Uani 1 1 d . . . . .
C2 C 0.1379(3) 1.0790(3) 0.3962(5) 0.0540(17) Uani 1 1 d . . . . .
C3 C 0.1090(3) 1.0870(3) 0.3178(4) 0.0503(16) Uani 1 1 d . U . . .
H3 H 0.071531 1.113113 0.312159 0.060 Uiso 1 1 calc R U . . .
C4 C 0.1356(3) 1.0567(3) 0.2483(5) 0.0529(17) Uani 1 1 d . U . . .
C5 C 0.1005(3) 1.0706(4) 0.1683(5) 0.0571(17) Uani 1 1 d . U . . .
C6 C 0.2723(3) 0.7926(4) 0.1383(5) 0.063(2) Uani 1 1 d . U . . .
C7 C 0.2922(3) 0.8349(4) 0.2137(5) 0.065(2) Uani 1 1 d . . . . .
C8 C 0.3487(3) 0.8169(4) 0.2552(5) 0.0614(19) Uani 1 1 d . . . . .
H8 H 0.373773 0.780203 0.234628 0.074 Uiso 1 1 calc R U . . .
C9 C 0.3673(3) 0.8523(3) 0.3251(4) 0.0518(16) Uani 1 1 d . . . . .
C10 C 0.4280(3) 0.8269(3) 0.3673(5) 0.0509(17) Uani 1 1 d . U . . .
C11 C 0.2712(3) 0.8800(3) 0.6034(5) 0.0584(15) Uani 1 1 d . U . . .
C12 C 0.2774(3) 0.9386(4) 0.5348(6) 0.065(2) Uani 1 1 d . . . . .
C13 C 0.3165(3) 0.9963(4) 0.5512(5) 0.0631(19) Uani 1 1 d . . . . .
H13 H 0.332083 1.004510 0.605999 0.076 Uiso 1 1 calc R U . . .
C14 C 0.3328(3) 1.0424(3) 0.4847(5) 0.0572(19) Uani 1 1 d . . . . .
C15 C 0.3694(3) 1.1043(4) 0.5133(6) 0.0601(16) Uani 1 1 d . U . . .
Dy1 Dy 0.24987(2) 0.96656(2) 0.33905(2) 0.03369(9) Uani 1 1 d . U . . .
F1 F 0.10277(16) 1.1718(2) 0.4797(3) 0.0661(11) Uani 1 1 d . . . . .
F2 F 0.12408(16) 1.0834(2) 0.5423(3) 0.0619(11) Uani 1 1 d . . . . .
F3 F 0.04598(15) 1.08046(19) 0.4685(3) 0.0602(10) Uani 1 1 d . . . . .
F4 F 0.08973(16) 1.1390(2) 0.1542(3) 0.0646(11) Uani 1 1 d . . . . .
F5 F 0.04775(16) 1.04197(19) 0.1632(3) 0.0606(11) Uani 1 1 d . . . . .
F6 F 0.13265(16) 1.04831(17) 0.1003(3) 0.0544(10) Uani 1 1 d . U . . .
F7 F 0.22713(16) 0.75339(19) 0.1589(3) 0.0589(10) Uani 1 1 d . . . . .
F8 F 0.25045(16) 0.8345(2) 0.0794(3) 0.0629(11) Uani 1 1 d . . . . .
F9 F 0.31757(16) 0.75437(19) 0.1089(3) 0.0632(11) Uani 1 1 d . U . . .
F10 F 0.45208(15) 0.77053(19) 0.3363(3) 0.0636(11) Uani 1 1 d . . . . .
F11 F 0.47203(14) 0.87149(19) 0.3663(2) 0.0584(10) Uani 1 1 d . U . . .
F12 F 0.41539(16) 0.8057(2) 0.4454(3) 0.0658(11) Uani 1 1 d . . . . .
F13 F 0.36358(15) 1.1584(2) 0.4637(3) 0.0624(10) Uani 1 1 d . U . . .
F14 F 0.42971(16) 1.09060(19) 0.4967(3) 0.0634(10) Uani 1 1 d . . . . .
F15 F 0.37036(17) 1.1224(2) 0.5892(3) 0.0685(12) Uani 1 1 d . U . . .
F16 F 0.32703(16) 0.84901(19) 0.6070(3) 0.0636(11) Uani 1 1 d . U . . .
F17 F 0.25935(15) 0.8977(2) 0.6790(3) 0.0614(11) Uani 1 1 d . U . . .
F18 F 0.23645(17) 0.82825(19) 0.5766(3) 0.0625(10) Uani 1 1 d . . . . .
O1 O 0.18536(18) 1.04287(19) 0.4120(3) 0.0478(11) Uani 1 1 d . . . . .
O2 O 0.17122(18) 1.0052(2) 0.2490(3) 0.0542(11) Uani 1 1 d . . . . .
O3 O 0.25430(17) 0.8828(2) 0.2349(3) 0.0496(11) Uani 1 1 d . . . . .
O4 O 0.34278(16) 0.9021(2) 0.3597(3) 0.0491(11) Uani 1 1 d . . . . .
O5 O 0.31532(19) 1.0416(2) 0.4134(3) 0.0489(12) Uani 1 1 d . . . . .
O6 O 0.2478(2) 0.9218(2) 0.4736(3) 0.0520(11) Uani 1 1 d . . . . .
O1W O 0.15583(15) 0.9012(2) 0.3486(3) 0.0484(11) Uani 1 1 d . U . . .
H1X H 0.165644 0.869060 0.304863 0.058 Uiso 1 1 d R U . . .
H1Y H 0.160364 0.886187 0.405075 0.058 Uiso 1 1 d R U . . .
O2W O 0.32257(17) 1.0219(2) 0.2501(3) 0.0522(12) Uani 1 1 d . U . . .
H2X H 0.353321 0.985600 0.249969 0.063 Uiso 1 1 d R U . . .
H2Y H 0.329256 1.061481 0.285280 0.063 Uiso 1 1 d R U . . .

loop_
_atom_site_aniso_label
_atom_site_aniso_U_11
_atom_site_aniso_U_22
_atom_site_aniso_U_33
_atom_site_aniso_U_23
_atom_site_aniso_U_13
_atom_site_aniso_U_12
C1 0.051(3) 0.052(4) 0.065(5) -0.016(4) 0.007(4) 0.014(3)
C2 0.058(4) 0.059(4) 0.045(4) -0.010(4) -0.009(3) -0.017(3)
C3 0.052(3) 0.053(4) 0.046(4) 0.005(3) -0.006(3) 0.025(3)
C4 0.051(3) 0.055(4) 0.053(5) -0.007(3) -0.001(3) 0.014(3)
C5 0.047(3) 0.081(5) 0.043(4) -0.002(4) -0.003(3) 0.002(3)
C6 0.064(4) 0.060(4) 0.065(6) -0.005(4) 0.014(4) 0.008(3)
C7 0.057(4) 0.071(5) 0.066(6) -0.026(4) -0.015(4) 0.016(3)
C8 0.061(4) 0.062(4) 0.060(5) -0.016(4) -0.017(4) 0.012(3)
C9 0.055(3) 0.053(4) 0.047(4) 0.007(3) 0.006(3) 0.008(3)
C10 0.047(3) 0.044(3) 0.062(5) 0.016(3) -0.006(3) 0.007(2)
C11 0.078(3) 0.042(4) 0.055(3) 0.003(3) -0.023(4) 0.002(3)
C12 0.054(4) 0.076(5) 0.065(6) 0.019(5) -0.007(4) -0.013(4)
C13 0.077(4) 0.054(4) 0.057(5) 0.016(4) -0.010(4) 0.000(4)
C14 0.064(4) 0.052(4) 0.056(6) 0.011(4) 0.001(4) 0.007(3)
C15 0.040(3) 0.062(4) 0.078(3) 0.013(3) -0.018(4) 0.000(3)
Dy1 0.03467(13) 0.03556(14) 0.03108(17) 0.00899(12) 0.00715(12) -0.00910(10)
F1 0.063(2) 0.063(2) 0.072(3) -0.013(2) -0.003(2) 0.0123(18)
F2 0.063(2) 0.071(3) 0.052(3) 0.005(2) 0.010(2) 0.0193(19)
F3 0.0559(19) 0.060(2) 0.066(3) 0.005(2) 0.0196(19) 0.0146(17)
F4 0.069(2) 0.064(2) 0.060(3) -0.006(2) -0.019(2) 0.0291(19)
F5 0.0528(19) 0.080(3) 0.049(3) 0.013(2) 0.0020(19) -0.0131(18)
F6 0.0584(19) 0.059(2) 0.046(3) 0.0147(18) 0.0109(19) 0.0146(16)
F7 0.062(2) 0.055(2) 0.059(3) 0.0075(19) 0.0114(19) 0.0131(18)
F8 0.057(2) 0.075(3) 0.057(3) -0.017(2) 0.011(2) -0.0105(19)
F9 0.068(2) 0.059(2) 0.063(3) 0.008(2) 0.009(2) 0.0152(17)
F10 0.060(2) 0.066(2) 0.065(3) -0.017(2) -0.012(2) 0.0184(18)
F11 0.0478(17) 0.068(2) 0.060(3) 0.017(2) 0.0061(18) -0.0073(15)
F12 0.071(2) 0.067(3) 0.058(3) 0.014(2) -0.018(2) 0.0163(19)
F13 0.062(2) 0.066(2) 0.058(3) 0.007(2) -0.0206(19) -0.0094(18)
F14 0.068(2) 0.062(2) 0.060(3) -0.017(2) -0.019(2) 0.0161(19)
F15 0.068(2) 0.060(2) 0.076(3) 0.020(2) -0.017(2) -0.0087(18)
F16 0.0626(19) 0.063(2) 0.066(3) -0.013(2) 0.016(2) -0.0093(17)
F17 0.0548(19) 0.058(2) 0.072(3) -0.008(2) 0.010(2) -0.0094(17)
F18 0.074(2) 0.064(2) 0.050(3) -0.010(2) 0.010(2) -0.0147(19)
O1 0.045(2) 0.050(3) 0.048(3) -0.012(2) -0.010(2) -0.0032(18)
O2 0.057(2) 0.057(3) 0.048(3) -0.011(2) -0.018(2) -0.001(2)
O3 0.050(2) 0.049(2) 0.049(3) 0.001(2) -0.014(2) -0.0087(18)
O4 0.048(2) 0.046(2) 0.053(3) -0.013(2) -0.009(2) 0.0106(19)
O5 0.053(2) 0.050(3) 0.044(3) 0.004(2) 0.007(2) 0.0099(18)
O6 0.069(3) 0.052(3) 0.035(3) 0.013(2) 0.005(2) 0.015(2)
O1W 0.0363(16) 0.052(2) 0.057(3) 0.009(2) 0.0061(18) -0.0064(13)
O2W 0.0468(19) 0.056(3) 0.055(3) 0.028(2) 0.0183(19) 0.0037(16)

loop_
_atom_type_symbol
_atom_type_description
_atom_type_scat_dispersion_real
_atom_type_scat_dispersion_imag
_atom_type_scat_source
C C 0.0033 0.0016 'International Tables Vol C Tables 4.2.6.8 and 6.1.1.4'
H H 0.0000 0.0000 'International Tables Vol C Tables 4.2.6.8 and 6.1.1.4'
O O 0.0106 0.0060 'International Tables Vol C Tables 4.2.6.8 and 6.1.1.4'
Dy Dy -0.1892 4.4098 'International Tables Vol C Tables 4.2.6.8 and 6.1.1.4'
F F 0.0171 0.0103 'International Tables Vol C Tables 4.2.6.8 and 6.1.1.4'

loop_
_geom_angle_atom_site_label_1
_geom_angle_atom_site_label_2
_geom_angle_atom_site_label_3
_geom_angle
_geom_angle_site_symmetry_1
_geom_angle_site_symmetry_3
F3 C1 F2 103.9(6) . .
F3 C1 F1 109.3(5) . .
F2 C1 F1 100.4(6) . .
F3 C1 C2 112.1(6) . .
F2 C1 C2 116.9(6) . .
F1 C1 C2 113.3(6) . .
O1 C2 C3 125.8(7) . .
O1 C2 C1 115.4(7) . .
C3 C2 C1 117.5(7) . .
C4 C3 C2 119.8(6) . .
C4 C3 H3 120.1 . .
C2 C3 H3 120.1 . .
O2 C4 C3 125.7(7) . .
O2 C4 C5 116.4(6) . .
C3 C4 C5 114.1(6) . .
F5 C5 F4 105.4(5) . .
F5 C5 F6 105.8(6) . .
F4 C5 F6 104.9(5) . .
F5 C5 C4 114.3(6) . .
F4 C5 C4 113.5(6) . .
F6 C5 C4 112.2(5) . .
F7 C6 F9 109.2(6) . .
F7 C6 F8 106.8(6) . .
F9 C6 F8 109.8(6) . .
F7 C6 C7 108.3(7) . .
F9 C6 C7 113.0(6) . .
F8 C6 C7 109.6(6) . .
O3 C7 C8 126.3(7) . .
O3 C7 C6 115.5(6) . .
C8 C7 C6 118.2(6) . .
C9 C8 C7 119.9(6) . .
C9 C8 H8 120.0 . .
C7 C8 H8 120.0 . .
O4 C9 C8 129.9(6) . .
O4 C9 C10 114.4(6) . .
C8 C9 C10 115.8(6) . .
F11 C10 F10 104.9(5) . .
F11 C10 F12 111.9(6) . .
F10 C10 F12 100.9(5) . .
F11 C10 C9 113.6(5) . .
F10 C10 C9 115.8(6) . .
F12 C10 C9 109.0(5) . .
F17 C11 F18 112.9(6) . .
F17 C11 F16 105.6(6) . .
F18 C11 F16 100.2(5) . .
F17 C11 C12 119.1(6) . .
F18 C11 C12 111.5(7) . .
F16 C11 C12 105.3(6) . .
O6 C12 C13 131.6(7) . .
O6 C12 C11 109.1(6) . .
C13 C12 C11 119.1(7) . .
C12 C13 C14 119.9(8) . .
C12 C13 H13 120.0 . .
C14 C13 H13 120.0 . .
O5 C14 C13 128.7(7) . .
O5 C14 C15 117.3(7) . .
C13 C14 C15 113.4(8) . .
F15 C15 F13 111.4(7) . .
F15 C15 F14 104.2(6) . .
F13 C15 F14 96.6(5) . .
F15 C15 C14 121.0(7) . .
F13 C15 C14 113.7(7) . .
F14 C15 C14 106.3(6) . .
O6 Dy1 O2 132.18(15) . .
O6 Dy1 O5 76.94(17) . .
O2 Dy1 O5 122.96(15) . .
O6 Dy1 O3 114.39(15) . .
O2 Dy1 O3 79.18(15) . .
O5 Dy1 O3 140.14(13) . .
O6 Dy1 O1 75.30(15) . .
O2 Dy1 O1 71.62(16) . .
O5 Dy1 O1 73.02(14) . .
O3 Dy1 O1 145.69(14) . .
O6 Dy1 O4 72.85(15) . .
O2 Dy1 O4 148.72(16) . .
O5 Dy1 O4 75.93(13) . .
O3 Dy1 O4 72.05(14) . .
O1 Dy1 O4 139.50(16) . .
O6 Dy1 O1W 73.38(16) . .
O2 Dy1 O1W 66.78(15) . .
O5 Dy1 O1W 142.78(16) . .
O3 Dy1 O1W 74.06(14) . .
O1 Dy1 O1W 78.08(14) . .
O4 Dy1 O1W 115.03(14) . .
O6 Dy1 O2W 138.27(16) . .
O2 Dy1 O2W 87.49(15) . .
O5 Dy1 O2W 68.78(17) . .
O3 Dy1 O2W 80.94(15) . .
O1 Dy1 O2W 114.61(15) . .
O4 Dy1 O2W 76.27(14) . .
O1W Dy1 O2W 146.77(17) . .
C2 O1 Dy1 136.8(5) . .
C4 O2 Dy1 134.0(4) . .
C7 O3 Dy1 136.6(4) . .
C9 O4 Dy1 135.2(4) . .
C14 O5 Dy1 132.4(4) . .
C12 O6 Dy1 129.8(5) . .
Dy1 O1W H1X 95.6 . .
Dy1 O1W H1Y 98.6 . .
H1X O1W H1Y 118.7 . .
Dy1 O2W H2X 97.5 . .
Dy1 O2W H2Y 95.4 . .
H2X O2W H2Y 119.1 . .

loop_
_geom_bond_atom_site_label_1
_geom_bond_atom_site_label_2
_geom_bond_distance
_geom_bond_site_symmetry_2
C1 F3 1.286(7) .
C1 F2 1.295(8) .
C1 F1 1.342(7) .
C1 C2 1.489(9) .
C2 O1 1.253(8) .
C2 C3 1.403(9) .
C3 C4 1.392(9) .
C3 H3 0.9500 .
C4 O2 1.252(7) .
C4 C5 1.502(10) .
C5 F5 1.258(7) .
C5 F4 1.357(8) .
C5 F6 1.372(7) .
C6 F7 1.275(8) .
C6 F9 1.312(7) .
C6 F8 1.323(9) .
C6 C7 1.516(10) .
C7 O3 1.280(7) .
C7 C8 1.414(10) .
C8 C9 1.368(9) .
C8 H8 0.9500 .
C9 O4 1.231(7) .
C9 C10 1.534(9) .
C10 F11 1.276(6) .
C10 F10 1.306(7) .
C10 F12 1.354(7) .
C11 F17 1.292(8) .
C11 F18 1.312(7) .
C11 F16 1.335(8) .
C11 C12 1.586(10) .
C12 O6 1.205(9) .
C12 C13 1.414(10) .
C13 C14 1.439(10) .
C13 H13 0.9500 .
C14 O5 1.199(9) .
C14 C15 1.494(10) .
C15 F15 1.269(9) .
C15 F13 1.316(8) .
C15 F14 1.349(7) .
Dy1 O6 2.331(4) .
Dy1 O2 2.322(4) .
Dy1 O5 2.328(5) .
Dy1 O3 2.329(4) .
Dy1 O1 2.346(4) .
Dy1 O4 2.363(4) .
Dy1 O1W 2.381(3) .
Dy1 O2W 2.385(3) .
O1W H1X 0.9628 .
O1W H1Y 0.9571 .
O2W H2X 0.9600 .
O2W H2Y 0.9592 .

loop_
_geom_torsion_atom_site_label_1
_geom_torsion_atom_site_label_2
_geom_torsion_atom_site_label_3
_geom_torsion_atom_site_label_4
_geom_torsion
_geom_torsion_site_symmetry_1
_geom_torsion_site_symmetry_2
_geom_torsion_site_symmetry_3
_geom_torsion_site_symmetry_4
F3 C1 C2 O1 -120.0(6) . . . .
F2 C1 C2 O1 -0.3(9) . . . .
F1 C1 C2 O1 115.7(7) . . . .
F3 C1 C2 C3 47.7(9) . . . .
F2 C1 C2 C3 167.4(6) . . . .
F1 C1 C2 C3 -76.6(8) . . . .
O1 C2 C3 C4 -4.1(10) . . . .
C1 C2 C3 C4 -170.4(6) . . . .
C2 C3 C4 O2 24.1(11) . . . .
C2 C3 C4 C5 -178.8(6) . . . .
O2 C4 C5 F5 91.2(7) . . . .
C3 C4 C5 F5 -68.2(9) . . . .
O2 C4 C5 F4 -148.0(6) . . . .
C3 C4 C5 F4 52.7(8) . . . .
O2 C4 C5 F6 -29.3(9) . . . .
C3 C4 C5 F6 171.4(6) . . . .
F7 C6 C7 O3 -72.1(9) . . . .
F9 C6 C7 O3 166.8(6) . . . .
F8 C6 C7 O3 44.1(9) . . . .
F7 C6 C7 C8 105.9(8) . . . .
F9 C6 C7 C8 -15.2(11) . . . .
F8 C6 C7 C8 -138.0(7) . . . .
O3 C7 C8 C9 -0.2(13) . . . .
C6 C7 C8 C9 -177.9(7) . . . .
C7 C8 C9 O4 -2.6(13) . . . .
C7 C8 C9 C10 177.8(7) . . . .
O4 C9 C10 F11 -64.2(8) . . . .
C8 C9 C10 F11 115.5(7) . . . .
O4 C9 C10 F10 174.3(6) . . . .
C8 C9 C10 F10 -6.1(9) . . . .
O4 C9 C10 F12 61.4(7) . . . .
C8 C9 C10 F12 -118.9(7) . . . .
F17 C11 C12 O6 -133.7(7) . . . .
F18 C11 C12 O6 0.5(9) . . . .
F16 C11 C12 O6 108.2(7) . . . .
F17 C11 C12 C13 49.8(10) . . . .
F18 C11 C12 C13 -176.0(7) . . . .
F16 C11 C12 C13 -68.3(9) . . . .
O6 C12 C13 C14 -8.2(14) . . . .
C11 C12 C13 C14 167.4(6) . . . .
C12 C13 C14 O5 3.7(12) . . . .
C12 C13 C14 C15 174.5(6) . . . .
O5 C14 C15 F15 154.2(6) . . . .
C13 C14 C15 F15 -17.8(9) . . . .
O5 C14 C15 F13 17.5(9) . . . .
C13 C14 C15 F13 -154.5(6) . . . .
O5 C14 C15 F14 -87.5(8) . . . .
C13 C14 C15 F14 100.5(7) . . . .
C3 C2 O1 Dy1 -4.3(10) . . . .
C1 C2 O1 Dy1 162.2(4) . . . .
C3 C4 O2 Dy1 -36.5(10) . . . .
C5 C4 O2 Dy1 166.9(4) . . . .
C8 C7 O3 Dy1 1.8(13) . . . .
C6 C7 O3 Dy1 179.5(4) . . . .
C8 C9 O4 Dy1 3.7(12) . . . .
C10 C9 O4 Dy1 -176.7(4) . . . .
C13 C14 O5 Dy1 -2.4(11) . . . .
C15 C14 O5 Dy1 -172.9(4) . . . .
C13 C12 O6 Dy1 10.4(13) . . . .
C11 C12 O6 Dy1 -165.6(4) . . . .
